data_9009753
loop_
_publ_author_name
'Santoro, A.'
'Marezio, M.'
'Roth, R. S.'
'Minor, D.'

_publ_section_title
;
 Neutron powder diffraction study of the
 structures of CeTaO4, CeNbO4, and NdTaO4
;
_journal_name_full 'Journal of Solid State Chemistry'
_journal_page_first 167
_journal_page_last 175
_journal_paper_doi 10.1016/0022-4596(80)90489-2
_journal_volume 35
_journal_year 1980
_chemical_formula_structural NdTaO4
_chemical_formula_sum 'Nd O4 Ta'
_space_group_IT_number 15
_symmetry_space_group_name_Hall '-I 2ya'
_symmetry_space_group_name_H-M 'I 1 2/a 1'
_cell_angle_alpha 90
_cell_angle_beta 95.71
_cell_angle_gamma 90
_cell_length_a 5.5115
_cell_length_b 11.2320
_cell_length_c 5.1112
_cell_formula_units_Z 4
_cell_volume 314.840
_database_code_amcsd 0013408
_exptl_crystal_density_diffrn 8.211
_cod_original_formula_sum 'Nd Ta O4'
_cod_database_code 9009753
_amcsd_formula_title NdTaO4

loop_
_space_group_symop_operation_xyz
x,y,z
1/2+x,1/2+y,1/2+z
1/2-x,y,-z
-x,1/2+y,1/2-z
1/2+x,-y,z
+x,1/2-y,1/2+z
-x,-y,-z
1/2-x,1/2-y,1/2-z

loop_
_atom_site_label
_atom_site_fract_x
_atom_site_fract_y
_atom_site_fract_z
_atom_site_U_iso_or_equiv
Nd 0.25000 0.11780 0.00000 0.00393
Ta 0.25000 0.65150 0.00000 0.00633
O1 0.01520 0.71880 0.21650 0.00545
O2 0.90140 0.45630 0.23960 0.00646

loop_
_cod_related_entry_id
_cod_related_entry_database
_cod_related_entry_code
1 AMCSD 0013408
